data_2233251
loop_
_publ_author_name
'Abduelftah, Halema Shaban'
'Ali, Amna Qasem'
'Eltayeb, Naser Eltaher'
'Teoh, Siang Guan'
'Fun, Hoong-Kun'

_publ_section_title
;
 (<i>E</i>)-2-[(<i>E</i>)-3-(Hydroxyimino)butan-2-ylidene]-<i>N</i>-methylhydrazinecarbothioamide
;
_journal_coeditor_code MW2038
_journal_issue 1
_journal_name_full 'Acta Crystallographica Section E'
_journal_page_first o184
_journal_paper_doi 10.1107/S1600536811053621
_journal_volume 68
_journal_year 2012
_chemical_formula_iupac 'C6 H12 N4 O S'
_chemical_formula_moiety 'C6 H12 N4 O S'
_chemical_formula_sum 'C6 H12 N4 O S'
_chemical_formula_weight 188.26
_chemical_melting_point_gt 487.5
_chemical_melting_point_lt 490
_chemical_name_systematic
;
(<i>E</i>)-2-[(<i>E</i>)-3-(Hydroxyimino)butan-2-ylidene]-<i>N</i>-
methylhydrazinecarbothioamide
;
_space_group_IT_number 2
_symmetry_cell_setting triclinic
_symmetry_space_group_name_Hall '-P 1'
_symmetry_space_group_name_H-M 'P -1'
_atom_sites_solution_hydrogens geom
_atom_sites_solution_primary direct
_atom_sites_solution_secondary difmap
_audit_creation_method SHELXL-97
_cell_angle_alpha 79.7500(10)
_cell_angle_beta 89.5090(10)
_cell_angle_gamma 85.0830(10)
_cell_formula_units_Z 2
_cell_length_a 5.52050(10)
_cell_length_b 8.6077(2)
_cell_length_c 9.5650(2)
_cell_measurement_reflns_used 7387
_cell_measurement_temperature 100(2)
_cell_measurement_theta_max 32.71
_cell_measurement_theta_min 2.41
_cell_volume 445.607(16)
_computing_cell_refinement 'SAINT (Bruker, 2005)'
_computing_data_collection 'APEX2 (Bruker, 2005)'
_computing_data_reduction 'SAINT (Bruker, 2005)'
_computing_molecular_graphics 'SHELXTL (Sheldrick, 2008)'
_computing_publication_material 'SHELXTL (Sheldrick, 2008) and PLATON (Spek, 2009)'
_computing_structure_refinement 'SHELXTL (Sheldrick, 2008)'
_computing_structure_solution 'SHELXTL (Sheldrick, 2008)'
_diffrn_ambient_temperature 100.0(10)
_diffrn_measured_fraction_theta_full 0.989
_diffrn_measured_fraction_theta_max 0.989
_diffrn_measurement_device_type 'Bruker APEXII CCD'
_diffrn_measurement_method '\f and \w scans'
_diffrn_radiation_monochromator graphite
_diffrn_radiation_source 'fine-focus sealed tube'
_diffrn_radiation_type MoK\a
_diffrn_radiation_wavelength 0.71073
_diffrn_reflns_av_R_equivalents 0.0199
_diffrn_reflns_av_sigmaI/netI 0.0214
_diffrn_reflns_limit_h_max 8
_diffrn_reflns_limit_h_min -8
_diffrn_reflns_limit_k_max 13
_diffrn_reflns_limit_k_min -13
_diffrn_reflns_limit_l_max 14
_diffrn_reflns_limit_l_min -14
_diffrn_reflns_number 12035
_diffrn_reflns_theta_full 32.73
_diffrn_reflns_theta_max 32.73
_diffrn_reflns_theta_min 2.16
_diffrn_standards_number 0
_exptl_absorpt_coefficient_mu 0.323
_exptl_absorpt_correction_T_max 0.9781
_exptl_absorpt_correction_T_min 0.8537
_exptl_absorpt_correction_type multi-scan
_exptl_absorpt_process_details '(SADABS; Bruker, 2005)'
_exptl_crystal_colour colourless
_exptl_crystal_density_diffrn 1.403
_exptl_crystal_density_method 'not measured'
_exptl_crystal_description plate
_exptl_crystal_F_000 200
_exptl_crystal_size_max 0.51
_exptl_crystal_size_mid 0.25
_exptl_crystal_size_min 0.07
_refine_diff_density_max 0.398
_refine_diff_density_min -0.390
_refine_ls_extinction_method none
_refine_ls_goodness_of_fit_ref 1.075
_refine_ls_hydrogen_treatment mixed
_refine_ls_matrix_type full
_refine_ls_number_parameters 124
_refine_ls_number_reflns 3256
_refine_ls_number_restraints 0
_refine_ls_restrained_S_all 1.075
_refine_ls_R_factor_all 0.0360
_refine_ls_R_factor_gt 0.0310
_refine_ls_shift/su_max 0.001
_refine_ls_shift/su_mean 0.000
_refine_ls_structure_factor_coef Fsqd
_refine_ls_weighting_details 'calc w=1/[\s^2^(Fo^2^)+(0.0347P)^2^+0.1679P] where P=(Fo^2^+2Fc^2^)/3'
_refine_ls_weighting_scheme calc
_refine_ls_wR_factor_gt 0.0766
_refine_ls_wR_factor_ref 0.0811
_reflns_number_gt 2920
_reflns_number_total 3256
_reflns_threshold_expression I>2sigma(I)
_cod_data_source_file mw2038.cif
_cod_data_source_block I
_cod_database_code 2233251
_cod_database_fobs_code 2233251

loop_
_symmetry_equiv_pos_as_xyz
'x, y, z'
'-x, -y, -z'

loop_
_atom_site_type_symbol
_atom_site_label
_atom_site_fract_x
_atom_site_fract_y
_atom_site_fract_z
_atom_site_U_iso_or_equiv
_atom_site_adp_type
_atom_site_calc_flag
_atom_site_refinement_flags
_atom_site_occupancy
_atom_site_symmetry_multiplicity
S S1 0.94334(4) 0.16073(3) 0.30007(2) 0.01590(7) Uani d . 1 1
O O1 -0.03857(14) 0.29827(9) 0.95645(8) 0.02032(15) Uani d . 1 1
N N1 0.16712(15) 0.21630(10) 0.90822(9) 0.01569(15) Uani d . 1 1
N N2 0.44402(14) 0.22893(9) 0.57941(8) 0.01351(14) Uani d . 1 1
N N3 0.64505(15) 0.16555(10) 0.51705(8) 0.01452(15) Uani d . 1 1
N N4 0.51169(15) 0.32555(10) 0.31045(8) 0.01554(15) Uani d . 1 1
C C1 0.02246(18) 0.37515(12) 0.67902(10) 0.01835(18) Uani d . 1 1
H H1A -0.1458 0.3575 0.7064 0.028 Uiso calc R 1 1
H H1B 0.0464 0.3628 0.5798 0.028 Uiso calc R 1 1
H H1C 0.0556 0.4825 0.6895 0.028 Uiso calc R 1 1
C C2 0.19230(17) 0.25693(11) 0.77265(10) 0.01371(16) Uani d . 1 1
C C3 0.40835(17) 0.17983(11) 0.71298(10) 0.01444(16) Uani d . 1 1
C C4 0.5672(2) 0.05499(14) 0.80647(11) 0.0258(2) Uani d . 1 1
H H4A 0.6119 -0.0328 0.7560 0.039 Uiso calc R 1 1
H H4B 0.4791 0.0158 0.8932 0.039 Uiso calc R 1 1
H H4C 0.7146 0.1001 0.8314 0.039 Uiso calc R 1 1
C C5 0.68449(17) 0.22272(10) 0.37711(9) 0.01296(15) Uani d . 1 1
C C6 0.51377(18) 0.39340(12) 0.15976(10) 0.01718(18) Uani d . 1 1
H H6A 0.3703 0.4686 0.1362 0.026 Uiso calc R 1 1
H H6B 0.5111 0.3086 0.1038 0.026 Uiso calc R 1 1
H H6C 0.6612 0.4486 0.1379 0.026 Uiso calc R 1 1
H H1N3 0.754(3) 0.0948(18) 0.5626(16) 0.025(4) Uiso d . 1 1
H H1N4 0.387(3) 0.3399(18) 0.3605(17) 0.026(4) Uiso d . 1 1
H H1O1 -0.040(3) 0.263(2) 1.046(2) 0.039(4) Uiso d . 1 1

loop_
_atom_site_aniso_label
_atom_site_aniso_U_11
_atom_site_aniso_U_22
_atom_site_aniso_U_33
_atom_site_aniso_U_12
_atom_site_aniso_U_13
_atom_site_aniso_U_23
S1 0.01340(11) 0.02020(11) 0.01157(10) 0.00444(8) 0.00346(7) 0.00102(7)
O1 0.0191(3) 0.0277(4) 0.0116(3) 0.0092(3) 0.0044(3) -0.0022(3)
N1 0.0146(4) 0.0190(3) 0.0124(3) 0.0039(3) 0.0031(3) -0.0025(3)
N2 0.0128(3) 0.0160(3) 0.0112(3) 0.0009(3) 0.0029(3) -0.0020(3)
N3 0.0135(3) 0.0179(3) 0.0102(3) 0.0041(3) 0.0024(3) 0.0002(3)
N4 0.0135(4) 0.0203(4) 0.0103(3) 0.0044(3) 0.0026(3) 0.0012(3)
C1 0.0175(4) 0.0223(4) 0.0126(4) 0.0057(3) 0.0007(3) 0.0005(3)
C2 0.0134(4) 0.0154(4) 0.0113(4) 0.0017(3) 0.0009(3) -0.0013(3)
C3 0.0151(4) 0.0161(4) 0.0107(4) 0.0028(3) 0.0019(3) -0.0006(3)
C4 0.0265(5) 0.0314(5) 0.0129(4) 0.0159(4) 0.0054(4) 0.0048(4)
C5 0.0129(4) 0.0145(4) 0.0108(4) 0.0004(3) 0.0014(3) -0.0014(3)
C6 0.0180(4) 0.0202(4) 0.0106(4) 0.0046(3) 0.0013(3) 0.0017(3)

loop_
_atom_type_symbol
_atom_type_description
_atom_type_scat_dispersion_real
_atom_type_scat_dispersion_imag
_atom_type_scat_source
C C 0.0033 0.0016 'International Tables Vol C Tables 4.2.6.8 and 6.1.1.4'
H H 0.0000 0.0000 'International Tables Vol C Tables 4.2.6.8 and 6.1.1.4'
N N 0.0061 0.0033 'International Tables Vol C Tables 4.2.6.8 and 6.1.1.4'
O O 0.0106 0.0060 'International Tables Vol C Tables 4.2.6.8 and 6.1.1.4'
S S 0.1246 0.1234 'International Tables Vol C Tables 4.2.6.8 and 6.1.1.4'

loop_
_geom_angle_atom_site_label_1
_geom_angle_atom_site_label_2
_geom_angle_atom_site_label_3
_geom_angle
N1 O1 H1O1 104.1(12)
C2 N1 O1 111.22(8)
C3 N2 N3 118.54(8)
C5 N3 N2 117.75(8)
C5 N3 H1N3 118.0(10)
N2 N3 H1N3 124.1(10)
C5 N4 C6 124.53(8)
C5 N4 H1N4 114.1(11)
C6 N4 H1N4 120.9(11)
C2 C1 H1A 109.5
C2 C1 H1B 109.5
H1A C1 H1B 109.5
C2 C1 H1C 109.5
H1A C1 H1C 109.5
H1B C1 H1C 109.5
N1 C2 C3 115.02(8)
N1 C2 C1 124.30(8)
C3 C2 C1 120.68(8)
N2 C3 C2 115.15(8)
N2 C3 C4 125.00(9)
C2 C3 C4 119.84(8)
C3 C4 H4A 109.5
C3 C4 H4B 109.5
H4A C4 H4B 109.5
C3 C4 H4C 109.5
H4A C4 H4C 109.5
H4B C4 H4C 109.5
N4 C5 N3 116.23(8)
N4 C5 S1 124.44(7)
N3 C5 S1 119.33(7)
N4 C6 H6A 109.5
N4 C6 H6B 109.5
H6A C6 H6B 109.5
N4 C6 H6C 109.5
H6A C6 H6C 109.5
H6B C6 H6C 109.5

loop_
_geom_bond_atom_site_label_1
_geom_bond_atom_site_label_2
_geom_bond_distance
S1 C5 1.6914(9)
O1 N1 1.4034(10)
O1 H1O1 0.858(19)
N1 C2 1.2911(12)
N2 C3 1.2912(12)
N2 N3 1.3733(11)
N3 C5 1.3639(12)
N3 H1N3 0.876(15)
N4 C5 1.3285(12)
N4 C6 1.4560(12)
N4 H1N4 0.847(16)
C1 C2 1.4977(13)
C1 H1A 0.9800
C1 H1B 0.9800
C1 H1C 0.9800
C2 C3 1.4752(13)
C3 C4 1.4944(13)
C4 H4A 0.9800
C4 H4B 0.9800
C4 H4C 0.9800
C6 H6A 0.9800
C6 H6B 0.9800
C6 H6C 0.9800

loop_
_geom_hbond_atom_site_label_D
_geom_hbond_atom_site_label_H
_geom_hbond_atom_site_label_A
_geom_hbond_site_symmetry_A
_geom_hbond_distance_DH
_geom_hbond_distance_HA
_geom_hbond_distance_DA
_geom_hbond_angle_DHA
_geom_hbond_publ_flag
N3 H1N3 S1 2_756 0.877(16) 2.781(16) 3.6519(9) 172.0(14) yes
N4 H1N4 N2 . 0.848(16) 2.155(16) 2.5932(11) 111.9(13) yes
O1 H1O1 S1 1_456 0.857(19) 2.437(19) 3.2930(8) 178.3(17) yes
C1 H1B N2 . 0.98 2.39 2.7919(13) 104 yes
C4 H4A S1 2_756 0.98 2.69 3.3991(12) 129 yes
C4 H4B N1 . 0.98 2.35 2.7698(14) 105 yes
C4 H4C O1 1_655 0.98 2.71 3.6173(16) 154 yes
C6 H6A O1 2_566 0.98 2.63 3.6011(12) 170 yes

loop_
_geom_torsion_atom_site_label_1
_geom_torsion_atom_site_label_2
_geom_torsion_atom_site_label_3
_geom_torsion_atom_site_label_4
_geom_torsion
C3 N2 N3 C5 -177.76(8)
O1 N1 C2 C3 178.35(8)
O1 N1 C2 C1 -0.52(13)
N3 N2 C3 C2 178.38(8)
N3 N2 C3 C4 -1.47(15)
N1 C2 C3 N2 -175.03(9)
C1 C2 C3 N2 3.88(13)
N1 C2 C3 C4 4.82(14)
C1 C2 C3 C4 -176.26(10)
C6 N4 C5 N3 -176.61(9)
C6 N4 C5 S1 3.43(14)
N2 N3 C5 N4 -5.71(13)
N2 N3 C5 S1 174.25(6)

loop_
_cod_related_entry_id
_cod_related_entry_database
_cod_related_entry_code
1 ChemSpider 30657353
